data_2020768
loop_
_publ_author_name
'Mohana, Marimuthu'
'Muthiah, Packianathan Thomas'
'McMillen, Colin D.'

_publ_section_title
;
 Supramolecular hydrogen-bonding patterns in 1:1 cocrystals of
 5-fluorouracil with 4-methylbenzoic acid and 3-nitrobenzoic acid
;
_journal_issue 3
_journal_name_full 'Acta Crystallographica Section C'
_journal_page_first 259
_journal_page_last 263
_journal_paper_doi 10.1107/S2053229617001486
_journal_volume 73
_journal_year 2017
_chemical_formula_iupac 'C7 H5 N O4, C4 H3 F N2 O2'
_chemical_formula_moiety 'C7 H5 N O4, C4 H3 F N2 O2'
_chemical_formula_sum 'C11 H8 F N3 O6'
_chemical_formula_weight 297.20
_chemical_name_systematic
;
5-Fluorouracil--3-nitrobenzoic acid (1/1)
;
_space_group_crystal_system triclinic
_space_group_IT_number 2
_space_group_name_Hall '-P 1'
_space_group_name_H-M_alt 'P -1'
_symmetry_space_group_name_Hall '-P 1'
_symmetry_space_group_name_H-M 'P -1'
_atom_sites_solution_hydrogens mixed
_atom_sites_solution_primary direct
_atom_sites_solution_secondary difmap
_audit_creation_method SHELXL-2014/7
_cell_angle_alpha 110.76(3)
_cell_angle_beta 91.84(3)
_cell_angle_gamma 99.59(3)
_cell_formula_units_Z 2
_cell_length_a 5.9011(12)
_cell_length_b 9.795(2)
_cell_length_c 11.674(2)
_cell_measurement_reflns_used 2561
_cell_measurement_temperature 293(2)
_cell_measurement_theta_max 26.7
_cell_measurement_theta_min 3.4
_cell_volume 619.1(3)
_computing_cell_refinement
;
CrystalClear (Rigaku/MSC, 2008)
;
_computing_data_collection
;
CrystalClear (Rigaku/MSC, 2008)
;
_computing_data_reduction
;
CrystalClear (Rigaku/MSC, 2008)
;
_computing_molecular_graphics
;
PLATON (Spek, 2009), Mercury (Macrae <i>et al.</i>, 2008)
and <i>POVRay</i> (Cason, 2004)
;
_computing_publication_material
;
PLATON (Spek, 2009) and publCIF (Westrip, 2010)
;
_computing_structure_refinement
;
SHELXL2014 (Sheldrick, 2015)
;
_computing_structure_solution
;
SHELXL97 (Sheldrick, 2008)
;
_diffrn_ambient_temperature 293(2)
_diffrn_measured_fraction_theta_full 0.982
_diffrn_measured_fraction_theta_max 0.971
_diffrn_measurement_device_type 'Rigaku AFC-8S'
_diffrn_measurement_method '\w scans'
_diffrn_radiation_type MoK\a
_diffrn_radiation_wavelength 0.71073
_diffrn_reflns_av_R_equivalents 0.0158
_diffrn_reflns_limit_h_max 7
_diffrn_reflns_limit_h_min -7
_diffrn_reflns_limit_k_max 12
_diffrn_reflns_limit_k_min -12
_diffrn_reflns_limit_l_max 14
_diffrn_reflns_limit_l_min -13
_diffrn_reflns_number 5924
_diffrn_reflns_theta_full 25.000
_diffrn_reflns_theta_max 26.708
_diffrn_reflns_theta_min 3.429
_exptl_absorpt_coefficient_mu 0.141
_exptl_absorpt_correction_T_max 0.985
_exptl_absorpt_correction_T_min 0.918
_exptl_absorpt_correction_type multi-scan
_exptl_absorpt_process_details multi-scan
_exptl_crystal_colour colorless
_exptl_crystal_density_diffrn 1.594
_exptl_crystal_density_method 'not measured'
_exptl_crystal_description prism
_exptl_crystal_F_000 304
_exptl_crystal_size_max 0.620
_exptl_crystal_size_mid 0.110
_exptl_crystal_size_min 0.110
_refine_diff_density_max 0.488
_refine_diff_density_min -0.290
_refine_ls_extinction_method none
_refine_ls_goodness_of_fit_ref 1.038
_refine_ls_hydrogen_treatment mixed
_refine_ls_matrix_type full
_refine_ls_number_parameters 202
_refine_ls_number_reflns 2561
_refine_ls_number_restraints 0
_refine_ls_restrained_S_all 1.038
_refine_ls_R_factor_all 0.0756
_refine_ls_R_factor_gt 0.0658
_refine_ls_shift/su_max 0.000
_refine_ls_shift/su_mean 0.000
_refine_ls_structure_factor_coef Fsqd
_refine_ls_weighting_details 'w=1/[\s^2^(Fo^2^)+(0.1390P)^2^+0.1069P] where P=(Fo^2^+2Fc^2^)/3'
_refine_ls_weighting_scheme calc
_refine_ls_wR_factor_gt 0.1813
_refine_ls_wR_factor_ref 0.2045
_reflns_number_gt 2105
_reflns_number_total 2561
_reflns_threshold_expression 'I > 2\s(I)'
_cod_data_source_file ov3081sup1.cif
_cod_data_source_block II
_cod_original_cell_volume 619.1(2)
_cod_database_code 2020768
_shelx_space_group_comment
;
The symmetry employed for this shelxl refinement is uniquely defined
by the following loop, which should always be used as a source of
symmetry information in preference to the above space-group names.
They are only intended as comments.
;
_shelx_estimated_absorpt_t_min 0.918
_shelx_estimated_absorpt_t_max 0.985

loop_
_space_group_symop_operation_xyz
'x, y, z'
'-x, -y, -z'

loop_
_atom_site_type_symbol
_atom_site_label
_atom_site_fract_x
_atom_site_fract_y
_atom_site_fract_z
_atom_site_U_iso_or_equiv
_atom_site_adp_type
_atom_site_calc_flag
_atom_site_occupancy
O O4 0.7981(3) 1.20390(19) 0.71123(19) 0.0755(5) Uani d 1
O O5 0.5941(3) 0.68971(16) 0.42494(14) 0.0612(4) Uani d 1
O O6 0.2576(3) 0.55509(17) 0.43764(17) 0.0732(5) Uani d 1
N N4 0.6148(3) 1.19743(19) 0.75797(17) 0.0592(5) Uani d 1
C C7 0.4468(3) 1.0562(2) 0.71008(17) 0.0490(5) Uani d 1
C C8 0.5065(3) 0.9385(2) 0.61646(17) 0.0464(4) Uani d 1
H H8A 0.6484 0.9482 0.5848 0.056 Uiso calc 1
C C9 0.3480(3) 0.80524(19) 0.57124(16) 0.0458(4) Uani d 1
C C10 0.1374(3) 0.7928(2) 0.62048(19) 0.0534(5) Uani d 1
H H10A 0.0318 0.7034 0.5900 0.064 Uiso calc 1
C C11 0.0838(4) 0.9126(3) 0.7145(2) 0.0598(5) Uani d 1
H H11 -0.0576 0.9033 0.7466 0.072 Uiso calc 1
C C12 0.2403(4) 1.0471(2) 0.7612(2) 0.0563(5) Uani d 1
H H12A 0.2065 1.1281 0.8248 0.068 Uiso calc 1
C C13 0.4139(3) 0.6788(2) 0.47154(18) 0.0505(5) Uani d 1
F F5 1.1001(2) 0.32118(16) 0.00619(14) 0.0804(5) Uani d 1
O O1 0.3609(3) 0.33000(16) 0.25901(15) 0.0620(4) Uani d 1
O O2 0.7579(3) 0.07189(15) -0.04578(14) 0.0600(4) Uani d 1
N N1 0.7020(3) 0.45115(18) 0.22568(17) 0.0546(5) Uani d 1
N N3 0.5619(3) 0.20428(17) 0.10662(15) 0.0481(4) Uani d 1
C C2 0.5314(3) 0.3299(2) 0.20078(19) 0.0493(4) Uani d 1
C C4 0.7460(3) 0.1895(2) 0.03648(17) 0.0481(4) Uani d 1
C C5 0.9166(3) 0.3250(2) 0.0697(2) 0.0550(5) Uani d 1
C C6 0.8921(4) 0.4504(2) 0.1614(2) 0.0553(5) Uani d 1
H H6A 1.0040 0.5363 0.1810 0.066 Uiso calc 1
O O3 0.5638(4) 1.3022(2) 0.84047(18) 0.0830(6) Uani d 1
H H1 0.662(5) 0.531(4) 0.286(3) 0.078(8) Uiso d 1
H H3 0.457(5) 0.132(4) 0.086(3) 0.072(8) Uiso d 1
H H6 0.327(6) 0.476(5) 0.384(4) 0.109(12) Uiso d 1

loop_
_atom_site_aniso_label
_atom_site_aniso_U_11
_atom_site_aniso_U_22
_atom_site_aniso_U_33
_atom_site_aniso_U_12
_atom_site_aniso_U_13
_atom_site_aniso_U_23
O4 0.0695(10) 0.0523(9) 0.0873(12) -0.0055(7) 0.0026(9) 0.0127(9)
O5 0.0591(8) 0.0438(7) 0.0644(9) 0.0044(6) 0.0208(7) 0.0014(6)
O6 0.0726(10) 0.0399(8) 0.0835(12) -0.0038(7) 0.0305(8) -0.0014(7)
N4 0.0742(11) 0.0383(8) 0.0542(9) 0.0064(7) -0.0030(8) 0.0063(7)
C7 0.0568(10) 0.0379(9) 0.0452(9) 0.0066(7) 0.0015(8) 0.0079(7)
C8 0.0496(9) 0.0399(9) 0.0455(9) 0.0071(7) 0.0058(7) 0.0110(7)
C9 0.0506(9) 0.0379(9) 0.0429(9) 0.0067(7) 0.0073(7) 0.0082(7)
C10 0.0501(10) 0.0457(10) 0.0557(11) 0.0040(7) 0.0082(8) 0.0099(8)
C11 0.0508(10) 0.0600(12) 0.0630(12) 0.0138(8) 0.0165(9) 0.0134(10)
C12 0.0630(11) 0.0476(10) 0.0510(10) 0.0181(8) 0.0095(8) 0.0056(8)
C13 0.0553(10) 0.0381(9) 0.0507(10) 0.0067(7) 0.0104(8) 0.0077(8)
F5 0.0730(9) 0.0635(9) 0.0768(9) -0.0036(7) 0.0348(7) -0.0029(7)
O1 0.0598(8) 0.0408(7) 0.0690(9) 0.0033(6) 0.0231(7) 0.0019(6)
O2 0.0668(9) 0.0395(7) 0.0568(8) 0.0049(6) 0.0165(7) -0.0013(6)
N1 0.0565(9) 0.0340(8) 0.0584(10) 0.0028(6) 0.0152(7) 0.0009(7)
N3 0.0517(9) 0.0324(7) 0.0491(8) 0.0025(6) 0.0086(7) 0.0036(6)
C2 0.0516(9) 0.0360(8) 0.0525(10) 0.0072(7) 0.0090(8) 0.0070(7)
C4 0.0546(10) 0.0367(9) 0.0432(9) 0.0076(7) 0.0072(7) 0.0031(7)
C5 0.0521(10) 0.0453(10) 0.0563(11) 0.0031(8) 0.0140(8) 0.0069(8)
C6 0.0562(11) 0.0405(9) 0.0540(10) -0.0028(7) 0.0087(8) 0.0040(8)
O3 0.1112(14) 0.0448(8) 0.0696(11) 0.0085(8) 0.0050(10) -0.0042(8)

loop_
_atom_type_symbol
_atom_type_description
_atom_type_scat_dispersion_real
_atom_type_scat_dispersion_imag
_atom_type_scat_source
C C 0.0033 0.0016 'International Tables Vol C Tables 4.2.6.8 and 6.1.1.4'
H H 0.0000 0.0000 'International Tables Vol C Tables 4.2.6.8 and 6.1.1.4'
F F 0.0171 0.0103 'International Tables Vol C Tables 4.2.6.8 and 6.1.1.4'
N N 0.0061 0.0033 'International Tables Vol C Tables 4.2.6.8 and 6.1.1.4'
O O 0.0106 0.0060 'International Tables Vol C Tables 4.2.6.8 and 6.1.1.4'

loop_
_geom_angle_atom_site_label_1
_geom_angle_atom_site_label_2
_geom_angle_atom_site_label_3
_geom_angle
C13 O6 H6 107(2)
O3 N4 O4 123.5(2)
O3 N4 C7 118.5(2)
O4 N4 C7 117.94(18)
C12 C7 C8 123.37(18)
C12 C7 N4 118.71(18)
C8 C7 N4 117.92(18)
C7 C8 C9 117.92(18)
C7 C8 H8A 121.0
C9 C8 H8A 121.0
C8 C9 C10 120.07(18)
C8 C9 C13 117.70(17)
C10 C9 C13 122.22(17)
C11 C10 C9 120.45(18)
C11 C10 H10A 119.8
C9 C10 H10A 119.8
C10 C11 C12 120.41(19)
C10 C11 H11 119.8
C12 C11 H11 119.8
C7 C12 C11 117.78(19)
C7 C12 H12A 121.1
C11 C12 H12A 121.1
O5 C13 O6 123.48(18)
O5 C13 C9 122.82(17)
O6 C13 C9 113.70(17)
C2 N1 C6 122.97(17)
C2 N1 H1 109.4(19)
C6 N1 H1 127.4(19)
C2 N3 C4 126.74(16)
C2 N3 H3 117(2)
C4 N3 H3 116(2)
O1 C2 N1 123.08(18)
O1 C2 N3 121.32(17)
N1 C2 N3 115.59(17)
O2 C4 N3 121.89(17)
O2 C4 C5 124.85(19)
N3 C4 C5 113.26(16)
F5 C5 C6 121.00(18)
F5 C5 C4 117.38(18)
C6 C5 C4 121.63(19)
C5 C6 N1 119.80(18)
C5 C6 H6A 120.1
N1 C6 H6A 120.1

loop_
_geom_bond_atom_site_label_1
_geom_bond_atom_site_label_2
_geom_bond_distance
O4 N4 1.229(3)
O5 C13 1.216(2)
O6 C13 1.319(2)
O6 H6 0.97(5)
N4 O3 1.222(3)
N4 C7 1.473(3)
C7 C12 1.377(3)
C7 C8 1.384(3)
C8 C9 1.389(3)
C8 H8A 0.9300
C9 C10 1.391(3)
C9 C13 1.485(3)
C10 C11 1.383(3)
C10 H10A 0.9300
C11 C12 1.392(3)
C11 H11 0.9300
C12 H12A 0.9300
F5 C5 1.330(2)
O1 C2 1.232(2)
O2 C4 1.225(2)
N1 C2 1.359(3)
N1 C6 1.369(3)
N1 H1 0.92(4)
N3 C2 1.372(3)
N3 C4 1.377(3)
N3 H3 0.82(3)
C4 C5 1.446(3)
C5 C6 1.346(3)
C6 H6A 0.9300

loop_
_geom_hbond_atom_site_label_D
_geom_hbond_atom_site_label_H
_geom_hbond_atom_site_label_A
_geom_hbond_site_symmetry_A
_geom_hbond_distance_DH
_geom_hbond_distance_HA
_geom_hbond_distance_DA
_geom_hbond_angle_DHA
_geom_hbond_publ_flag
N1 H1 O5 1_555 0.92(4) 1.92(3) 2.831(3) 174(3) yes
N3 H3 O2 2_655 0.82(4) 2.07(4) 2.870(2) 168(3) yes
O6 H6 O1 1_555 0.97(4) 1.69(6) 2.618(3) 160(4) yes
C6 H6A O4 2_776 0.93 2.46 3.349(3) 159 yes
C12 H12A F5 1_466 0.93 2.47 3.394(3) 173 yes

_cod_database_fobs_code 2020768
